data_4312965
loop_
_publ_author_name
'Ying-Ji Sun'
'Lei Z. Zhang'
'Peng Cheng'
'Hua-Kuan Lin'
'Shi-Ping Yan'
'Wei Sun'
'Dai-Zheng Liao'
'Zong-Hui Jiang'
'Pan-Wen Shen'

_publ_section_title
;
 Kinetic Study of the Effects of Inhibitors on the Catalyzed Dehydration
 of HCO3- by Copper(II) Complexes [TpPh]CuX (X-= OH-, N3-, NCS-)
;
_journal_name_full 'Inorganic Chemistry'
_journal_page_first 508
_journal_page_last 515
_journal_paper_doi 10.1021/ic025926h
_journal_volume 42
_journal_year 2003
_chemical_formula_sum 'C37 H30 B Cu N9 S'
_chemical_formula_weight 707.11
_chemical_name_systematic
; 
 ? 
;
_space_group_IT_number 2
_symmetry_cell_setting triclinic
_symmetry_space_group_name_Hall '-P 1'
_symmetry_space_group_name_H-M 'P -1'
_atom_sites_solution_hydrogens geom
_atom_sites_solution_primary direct
_atom_sites_solution_secondary difmap
_audit_creation_method SHELXL-97
_cell_angle_alpha 81.088(5)
_cell_angle_beta 79.289(6)
_cell_angle_gamma 68.668(5)
_cell_formula_units_Z 2
_cell_length_a 11.997(3)
_cell_length_b 12.116(3)
_cell_length_c 13.384(4)
_cell_measurement_temperature 298(2)
_cell_volume 1772.5(8)
_computing_cell_refinement 'Bruker SMART'
_computing_data_collection 'Bruker SMART'
_computing_data_reduction 'Bruker SHELXTL'
_computing_molecular_graphics 'Bruker SHELXTL'
_computing_publication_material 'Bruker SHELXTL'
_computing_structure_refinement 'SHELXL-97 (Sheldrick, 1997)'
_computing_structure_solution 'SHELXS-97 (Sheldrick, 1990)'
_diffrn_ambient_temperature 298(2)
_diffrn_measured_fraction_theta_full 0.996
_diffrn_measured_fraction_theta_max 0.996
_diffrn_measurement_device_type 'CCD area detector'
_diffrn_measurement_method 'phi and omega scans'
_diffrn_radiation_monochromator graphite
_diffrn_radiation_source 'fine-focus sealed tube'
_diffrn_radiation_type MoK\a
_diffrn_radiation_wavelength 0.71073
_diffrn_reflns_av_R_equivalents 0.0220
_diffrn_reflns_av_sigmaI/netI 0.0641
_diffrn_reflns_limit_h_max 14
_diffrn_reflns_limit_h_min -9
_diffrn_reflns_limit_k_max 13
_diffrn_reflns_limit_k_min -14
_diffrn_reflns_limit_l_max 15
_diffrn_reflns_limit_l_min -15
_diffrn_reflns_number 7465
_diffrn_reflns_theta_full 25.03
_diffrn_reflns_theta_max 25.03
_diffrn_reflns_theta_min 1.56
_exptl_absorpt_coefficient_mu 0.715
_exptl_absorpt_correction_type none
_exptl_crystal_colour green
_exptl_crystal_density_diffrn 1.325
_exptl_crystal_density_method 'not measured'
_exptl_crystal_F_000 730
_exptl_crystal_size_max 0.2
_exptl_crystal_size_mid 0.25
_exptl_crystal_size_min 0.30
_refine_diff_density_max 0.863
_refine_diff_density_min -0.869
_refine_diff_density_rms 0.065
_refine_ls_extinction_method none
_refine_ls_goodness_of_fit_ref 0.987
_refine_ls_hydrogen_treatment mixed
_refine_ls_matrix_type full
_refine_ls_number_parameters 446
_refine_ls_number_reflns 6236
_refine_ls_number_restraints 0
_refine_ls_restrained_S_all 0.987
_refine_ls_R_factor_all 0.0977
_refine_ls_R_factor_gt 0.0562
_refine_ls_shift/su_max 0.001
_refine_ls_shift/su_mean 0.000
_refine_ls_structure_factor_coef Fsqd
_refine_ls_weighting_details 'calc w=1/[\s^2^(Fo^2^)+(0.0975P)^2^+0.0000P] where P=(Fo^2^+2Fc^2^)/3'
_refine_ls_weighting_scheme calc
_refine_ls_wR_factor_gt 0.1438
_refine_ls_wR_factor_ref 0.1652
_reflns_number_gt 4048
_reflns_number_total 6236
_reflns_threshold_expression >2sigma(I)
_cod_data_source_file ic025926hsi20020803_015804.cif
_cod_data_source_block xx
_cod_depositor_comments
;
The following automatic conversions were performed:

'_symmetry_cell_setting' value 'Triclinic' changed to 'triclinic'
according to the built-in table from CIF Core dictionary named
'cif_core.dic' version 2.4.1 from 2010-06-29.

Automatic conversion script
Id: cif_fix_values 1646 2011-03-28 12:23:43Z adriana 
;
_cod_original_cell_volume 1772.4(8)
_cod_database_code 4312965

loop_
_symmetry_equiv_pos_as_xyz
'x, y, z'
'-x, -y, -z'

loop_
_atom_site_label
_atom_site_type_symbol
_atom_site_fract_x
_atom_site_fract_y
_atom_site_fract_z
_atom_site_U_iso_or_equiv
_atom_site_adp_type
_atom_site_occupancy
_atom_site_symmetry_multiplicity
_atom_site_calc_flag
_atom_site_refinement_flags
_atom_site_disorder_assembly
_atom_site_disorder_group
Cu1 Cu 0.71963(4) 0.91943(4) 0.72172(4) 0.04355(19) Uani 1 1 d . . .
S1 S 0.8655(2) 0.6125(3) 0.9607(3) 0.227(2) Uani 1 1 d . . .
B1 B 0.5809(4) 1.1757(5) 0.6353(4) 0.0472(12) Uani 1 1 d . . .
H1 H 0.527(3) 1.263(3) 0.605(3) 0.037(10) Uiso 1 1 d . . .
N1 N 0.6767(3) 0.9668(3) 0.5785(3) 0.0436(8) Uani 1 1 d . . .
N2 N 0.6201(3) 1.0867(3) 0.5538(2) 0.0433(8) Uani 1 1 d . . .
N3 N 0.5423(3) 1.0136(3) 0.7682(2) 0.0407(8) Uani 1 1 d . . .
N4 N 0.5038(3) 1.1296(3) 0.7264(3) 0.0445(8) Uani 1 1 d . . .
N5 N 0.7621(3) 1.0833(3) 0.7246(3) 0.0475(9) Uani 1 1 d . . .
N6 N 0.6911(3) 1.1823(3) 0.6735(3) 0.0461(8) Uani 1 1 d . . .
N7 N 0.7427(3) 0.8114(4) 0.8447(3) 0.0682(12) Uani 1 1 d . . .
N8 N 0.8945(3) 0.8395(3) 0.6620(3) 0.0488(9) Uani 1 1 d . . .
N9 N 0.9817(3) 0.7567(3) 0.7094(3) 0.0584(10) Uani 1 1 d . . .
H9A H 0.9678 0.7189 0.7676 0.070 Uiso 1 1 calc R . .
C1 C 0.6899(3) 0.9120(4) 0.4954(3) 0.0451(10) Uani 1 1 d . . .
C2 C 0.6434(4) 0.9963(4) 0.4163(3) 0.0525(11) Uani 1 1 d . . .
H2A H 0.6427 0.9824 0.3501 0.063 Uiso 1 1 calc R . .
C3 C 0.5996(4) 1.1027(4) 0.4561(3) 0.0513(11) Uani 1 1 d . . .
H3A H 0.5612 1.1756 0.4213 0.062 Uiso 1 1 calc R . .
C4 C 0.4547(3) 1.0007(4) 0.8414(3) 0.0424(10) Uani 1 1 d . . .
C5 C 0.3602(4) 1.1099(4) 0.8489(4) 0.0540(11) Uani 1 1 d . . .
H5A H 0.2886 1.1263 0.8942 0.065 Uiso 1 1 calc R . .
C6 C 0.3949(4) 1.1874(4) 0.7759(3) 0.0526(11) Uani 1 1 d . . .
H6A H 0.3502 1.2675 0.7626 0.063 Uiso 1 1 calc R . .
C7 C 0.8529(4) 1.1125(4) 0.7458(3) 0.0543(12) Uani 1 1 d . . .
C8 C 0.8383(4) 1.2296(5) 0.7084(4) 0.0661(14) Uani 1 1 d . . .
H8A H 0.8885 1.2714 0.7124 0.079 Uiso 1 1 calc R . .
C9 C 0.7350(4) 1.2707(4) 0.6644(4) 0.0590(12) Uani 1 1 d . . .
H9B H 0.7010 1.3471 0.6334 0.071 Uiso 1 1 calc R . .
C10 C 0.7892(5) 0.7289(6) 0.8946(5) 0.099(2) Uani 1 1 d . . .
C11 C 0.7436(4) 0.7811(4) 0.4952(3) 0.0498(11) Uani 1 1 d . . .
C12 C 0.8040(5) 0.7288(5) 0.4057(4) 0.0705(14) Uani 1 1 d . . .
H12A H 0.8105 0.7770 0.3452 0.085 Uiso 1 1 calc R . .
C13 C 0.8547(6) 0.6056(6) 0.4052(5) 0.0915(19) Uani 1 1 d . . .
H13A H 0.8955 0.5725 0.3447 0.110 Uiso 1 1 calc R . .
C14 C 0.8452(6) 0.5332(5) 0.4923(6) 0.0934(19) Uani 1 1 d . . .
H14A H 0.8790 0.4510 0.4913 0.112 Uiso 1 1 calc R . .
C15 C 0.7855(6) 0.5817(5) 0.5817(5) 0.0908(19) Uani 1 1 d . . .
H15A H 0.7790 0.5324 0.6414 0.109 Uiso 1 1 calc R . .
C16 C 0.7347(5) 0.7047(4) 0.5829(4) 0.0683(14) Uani 1 1 d . . .
H16A H 0.6938 0.7366 0.6437 0.082 Uiso 1 1 calc R . .
C21 C 0.4559(3) 0.8863(4) 0.8982(3) 0.0407(9) Uani 1 1 d . . .
C22 C 0.4910(4) 0.7851(4) 0.8474(3) 0.0537(11) Uani 1 1 d . . .
H22A H 0.5190 0.7880 0.7778 0.064 Uiso 1 1 calc R . .
C23 C 0.4843(5) 0.6800(5) 0.9005(4) 0.0700(14) Uani 1 1 d . . .
H23A H 0.5075 0.6124 0.8660 0.084 Uiso 1 1 calc R . .
C24 C 0.4440(5) 0.6737(5) 1.0033(4) 0.0723(15) Uani 1 1 d . . .
H24A H 0.4398 0.6025 1.0384 0.087 Uiso 1 1 calc R . .
C25 C 0.4102(4) 0.7732(5) 1.0535(4) 0.0644(13) Uani 1 1 d . . .
H25A H 0.3834 0.7696 1.1234 0.077 Uiso 1 1 calc R . .
C26 C 0.4155(4) 0.8784(4) 1.0019(3) 0.0507(11) Uani 1 1 d . . .
H26A H 0.3915 0.9455 1.0371 0.061 Uiso 1 1 calc R . .
C31 C 0.9475(4) 1.0251(4) 0.8020(4) 0.0577(12) Uani 1 1 d . . .
C32 C 0.9189(5) 0.9569(5) 0.8871(4) 0.0734(15) Uani 1 1 d . . .
H32A H 0.8384 0.9660 0.9106 0.088 Uiso 1 1 calc R . .
C33 C 1.0094(6) 0.8738(6) 0.9390(5) 0.0871(18) Uani 1 1 d . . .
H33A H 0.9893 0.8285 0.9975 0.105 Uiso 1 1 calc R . .
C34 C 1.1288(6) 0.8592(6) 0.9035(5) 0.0896(19) Uani 1 1 d . . .
H34A H 1.1896 0.8032 0.9373 0.108 Uiso 1 1 calc R . .
C35 C 1.1570(6) 0.9262(7) 0.8195(6) 0.105(2) Uani 1 1 d . . .
H35A H 1.2376 0.9169 0.7958 0.127 Uiso 1 1 calc R . .
C36 C 1.0681(5) 1.0079(5) 0.7688(5) 0.0824(17) Uani 1 1 d . . .
H36A H 1.0894 1.0529 0.7106 0.099 Uiso 1 1 calc R . .
C40 C 0.9543(4) 0.8759(4) 0.5768(3) 0.0563(12) Uani 1 1 d . . .
H40A H 0.9176 0.9351 0.5281 0.068 Uiso 1 1 calc R . .
C41 C 1.0762(4) 0.8157(5) 0.5696(4) 0.0674(14) Uani 1 1 d . . .
H41A H 1.1352 0.8251 0.5166 0.081 Uiso 1 1 calc R . .
C42 C 1.0939(4) 0.7383(4) 0.6571(4) 0.0531(11) Uani 1 1 d . . .
C43 C 1.2043(4) 0.6500(4) 0.6907(4) 0.0537(11) Uani 1 1 d . . .
C44 C 1.3125(4) 0.6329(5) 0.6262(4) 0.0662(13) Uani 1 1 d . . .
H44A H 1.3129 0.6766 0.5626 0.079 Uiso 1 1 calc R . .
C45 C 1.4200(5) 0.5523(5) 0.6544(5) 0.0802(16) Uani 1 1 d . . .
H45A H 1.4920 0.5419 0.6103 0.096 Uiso 1 1 calc R . .
C46 C 1.4193(5) 0.4869(5) 0.7490(5) 0.0748(15) Uani 1 1 d . . .
H46A H 1.4910 0.4317 0.7682 0.090 Uiso 1 1 calc R . .
C47 C 1.3127(5) 0.5034(5) 0.8148(4) 0.0734(15) Uani 1 1 d . . .
H47A H 1.3125 0.4598 0.8785 0.088 Uiso 1 1 calc R . .
C48 C 1.2047(5) 0.5858(5) 0.7854(4) 0.0688(14) Uani 1 1 d . . .
H48A H 1.1328 0.5974 0.8299 0.083 Uiso 1 1 calc R . .

loop_
_atom_site_aniso_label
_atom_site_aniso_U_11
_atom_site_aniso_U_22
_atom_site_aniso_U_33
_atom_site_aniso_U_23
_atom_site_aniso_U_13
_atom_site_aniso_U_12
Cu1 0.0347(3) 0.0474(3) 0.0431(3) -0.0023(2) -0.0064(2) -0.0081(2)
S1 0.1037(17) 0.210(3) 0.249(3) 0.167(3) -0.0174(18) 0.0058(17)
B1 0.046(3) 0.042(3) 0.051(3) -0.003(2) -0.008(2) -0.012(2)
N1 0.0400(19) 0.045(2) 0.044(2) -0.0077(17) -0.0067(15) -0.0111(16)
N2 0.045(2) 0.042(2) 0.043(2) -0.0023(16) -0.0116(15) -0.0132(16)
N3 0.0379(18) 0.042(2) 0.0432(19) -0.0056(15) -0.0082(15) -0.0128(15)
N4 0.0376(19) 0.042(2) 0.053(2) -0.0070(17) -0.0084(15) -0.0106(15)
N5 0.0365(19) 0.054(2) 0.054(2) -0.0115(18) -0.0066(16) -0.0148(16)
N6 0.047(2) 0.043(2) 0.049(2) -0.0078(17) -0.0039(16) -0.0167(17)
N7 0.043(2) 0.084(3) 0.063(3) 0.020(2) -0.0103(19) -0.013(2)
N8 0.0379(19) 0.052(2) 0.047(2) -0.0018(17) -0.0108(16) -0.0040(16)
N9 0.052(2) 0.063(3) 0.053(2) -0.001(2) -0.0021(18) -0.0158(19)
C1 0.038(2) 0.051(3) 0.047(3) -0.010(2) -0.0054(18) -0.0151(19)
C2 0.058(3) 0.065(3) 0.042(2) -0.006(2) -0.012(2) -0.028(2)
C3 0.055(3) 0.056(3) 0.047(3) 0.003(2) -0.017(2) -0.023(2)
C4 0.034(2) 0.053(3) 0.044(2) -0.013(2) -0.0060(18) -0.0162(19)
C5 0.040(2) 0.054(3) 0.062(3) -0.017(2) 0.002(2) -0.010(2)
C6 0.042(3) 0.047(3) 0.063(3) -0.015(2) -0.006(2) -0.005(2)
C7 0.043(3) 0.070(3) 0.055(3) -0.017(2) -0.003(2) -0.022(2)
C8 0.064(3) 0.073(4) 0.076(3) -0.011(3) -0.007(3) -0.041(3)
C9 0.062(3) 0.052(3) 0.065(3) -0.004(2) -0.001(2) -0.026(2)
C10 0.050(3) 0.114(5) 0.090(4) 0.050(4) 0.003(3) -0.009(3)
C11 0.043(2) 0.054(3) 0.057(3) -0.017(2) -0.011(2) -0.014(2)
C12 0.069(3) 0.071(4) 0.072(4) -0.023(3) -0.013(3) -0.017(3)
C13 0.093(5) 0.077(4) 0.101(5) -0.051(4) -0.016(4) -0.006(3)
C14 0.100(5) 0.055(4) 0.124(6) -0.033(4) -0.029(4) -0.009(3)
C15 0.113(5) 0.055(4) 0.107(5) -0.009(4) -0.024(4) -0.027(3)
C16 0.080(4) 0.053(3) 0.070(4) -0.014(3) -0.006(3) -0.019(3)
C21 0.030(2) 0.054(3) 0.039(2) -0.007(2) -0.0061(17) -0.0143(18)
C22 0.057(3) 0.060(3) 0.042(2) -0.008(2) -0.002(2) -0.019(2)
C23 0.089(4) 0.055(3) 0.068(4) -0.013(3) -0.012(3) -0.024(3)
C24 0.086(4) 0.066(4) 0.059(3) 0.009(3) -0.005(3) -0.027(3)
C25 0.067(3) 0.079(4) 0.040(3) -0.003(3) -0.003(2) -0.019(3)
C26 0.043(3) 0.063(3) 0.044(3) -0.012(2) -0.0056(19) -0.012(2)
C31 0.046(3) 0.070(3) 0.064(3) -0.022(3) -0.010(2) -0.021(2)
C32 0.053(3) 0.092(4) 0.073(4) -0.014(3) -0.024(3) -0.013(3)
C33 0.082(4) 0.105(5) 0.071(4) -0.018(3) -0.023(3) -0.018(4)
C34 0.066(4) 0.101(5) 0.100(5) -0.031(4) -0.042(4) -0.004(3)
C35 0.053(4) 0.134(6) 0.129(6) -0.031(5) -0.029(4) -0.017(4)
C36 0.050(3) 0.100(4) 0.105(5) -0.015(4) -0.017(3) -0.030(3)
C40 0.046(3) 0.064(3) 0.047(3) 0.004(2) -0.004(2) -0.010(2)
C41 0.052(3) 0.079(4) 0.058(3) 0.004(3) -0.001(2) -0.015(3)
C42 0.043(3) 0.054(3) 0.059(3) -0.012(2) -0.002(2) -0.012(2)
C43 0.050(3) 0.047(3) 0.062(3) -0.008(2) -0.009(2) -0.011(2)
C44 0.049(3) 0.068(3) 0.071(3) -0.002(3) -0.004(2) -0.011(2)
C45 0.053(3) 0.083(4) 0.084(4) -0.005(3) 0.001(3) -0.006(3)
C46 0.056(3) 0.065(3) 0.092(4) -0.012(3) -0.022(3) -0.002(3)
C47 0.074(4) 0.064(3) 0.073(4) 0.000(3) -0.018(3) -0.012(3)
C48 0.058(3) 0.067(3) 0.069(3) -0.003(3) -0.003(2) -0.012(3)

loop_
_atom_type_symbol
_atom_type_description
_atom_type_scat_dispersion_real
_atom_type_scat_dispersion_imag
_atom_type_scat_source
C C 0.0033 0.0016 'International Tables Vol C Tables 4.2.6.8 and 6.1.1.4'
H H 0.0000 0.0000 'International Tables Vol C Tables 4.2.6.8 and 6.1.1.4'
B B 0.0013 0.0007 'International Tables Vol C Tables 4.2.6.8 and 6.1.1.4'
N N 0.0061 0.0033 'International Tables Vol C Tables 4.2.6.8 and 6.1.1.4'
S S 0.1246 0.1234 'International Tables Vol C Tables 4.2.6.8 and 6.1.1.4'
Cu Cu 0.3201 1.2651 'International Tables Vol C Tables 4.2.6.8 and 6.1.1.4'

loop_
_geom_angle_atom_site_label_1
_geom_angle_atom_site_label_2
_geom_angle_atom_site_label_3
_geom_angle
_geom_angle_site_symmetry_1
_geom_angle_site_symmetry_3
_geom_angle_publ_flag
N7 Cu1 N1 152.59(17) . . ?
N7 Cu1 N8 90.71(15) . . ?
N1 Cu1 N8 89.15(13) . . ?
N7 Cu1 N3 95.58(15) . . ?
N1 Cu1 N3 85.61(13) . . ?
N8 Cu1 N3 173.66(13) . . ?
N7 Cu1 N5 114.40(17) . . ?
N1 Cu1 N5 92.99(13) . . ?
N8 Cu1 N5 88.23(13) . . ?
N3 Cu1 N5 88.48(12) . . ?
N6 B1 N2 111.0(4) . . ?
N6 B1 N4 108.6(4) . . ?
N2 B1 N4 107.3(4) . . ?
C1 N1 N2 107.1(3) . . ?
C1 N1 Cu1 137.0(3) . . ?
N2 N1 Cu1 115.9(2) . . ?
C3 N2 N1 108.2(3) . . ?
C3 N2 B1 130.6(4) . . ?
N1 N2 B1 121.0(3) . . ?
C4 N3 N4 107.3(3) . . ?
C4 N3 Cu1 137.2(3) . . ?
N4 N3 Cu1 114.5(2) . . ?
C6 N4 N3 108.9(3) . . ?
C6 N4 B1 129.5(4) . . ?
N3 N4 B1 121.6(3) . . ?
C7 N5 N6 105.8(3) . . ?
C7 N5 Cu1 138.3(3) . . ?
N6 N5 Cu1 114.4(2) . . ?
C9 N6 N5 110.4(4) . . ?
C9 N6 B1 131.3(4) . . ?
N5 N6 B1 118.3(3) . . ?
C10 N7 Cu1 156.7(5) . . ?
C40 N8 N9 103.8(3) . . ?
C40 N8 Cu1 127.3(3) . . ?
N9 N8 Cu1 127.3(3) . . ?
N8 N9 C42 113.5(4) . . ?
N1 C1 C2 109.5(4) . . ?
N1 C1 C11 122.1(4) . . ?
C2 C1 C11 128.4(4) . . ?
C3 C2 C1 105.7(4) . . ?
N2 C3 C2 109.5(4) . . ?
N3 C4 C5 109.2(4) . . ?
N3 C4 C21 124.1(4) . . ?
C5 C4 C21 126.5(4) . . ?
C6 C5 C4 105.6(4) . . ?
N4 C6 C5 109.0(4) . . ?
N5 C7 C8 109.8(4) . . ?
N5 C7 C31 120.5(4) . . ?
C8 C7 C31 129.8(4) . . ?
C9 C8 C7 105.8(4) . . ?
N6 C9 C8 108.2(4) . . ?
N7 C10 S1 175.4(5) . . ?
C16 C11 C12 116.9(5) . . ?
C16 C11 C1 122.1(4) . . ?
C12 C11 C1 121.0(4) . . ?
C11 C12 C13 121.1(6) . . ?
C14 C13 C12 120.5(6) . . ?
C13 C14 C15 119.9(6) . . ?
C14 C15 C16 119.9(6) . . ?
C15 C16 C11 121.6(5) . . ?
C26 C21 C22 118.4(4) . . ?
C26 C21 C4 121.1(4) . . ?
C22 C21 C4 120.4(4) . . ?
C23 C22 C21 119.8(4) . . ?
C24 C23 C22 121.0(5) . . ?
C25 C24 C23 119.2(5) . . ?
C24 C25 C26 120.5(4) . . ?
C25 C26 C21 121.0(4) . . ?
C32 C31 C36 117.9(5) . . ?
C32 C31 C7 121.2(4) . . ?
C36 C31 C7 120.8(5) . . ?
C31 C32 C33 120.6(5) . . ?
C34 C33 C32 119.7(6) . . ?
C35 C34 C33 119.7(6) . . ?
C34 C35 C36 120.5(6) . . ?
C35 C36 C31 121.5(6) . . ?
N8 C40 C41 111.9(4) . . ?
C40 C41 C42 106.1(4) . . ?
N9 C42 C41 104.7(4) . . ?
N9 C42 C43 124.3(4) . . ?
C41 C42 C43 130.9(4) . . ?
C48 C43 C44 119.0(4) . . ?
C48 C43 C42 122.3(4) . . ?
C44 C43 C42 118.7(4) . . ?
C45 C44 C43 121.3(5) . . ?
C44 C45 C46 119.3(5) . . ?
C47 C46 C45 120.3(5) . . ?
C46 C47 C48 119.7(5) . . ?
C43 C48 C47 120.3(5) . . ?

loop_
_geom_bond_atom_site_label_1
_geom_bond_atom_site_label_2
_geom_bond_distance
_geom_bond_site_symmetry_2
_geom_bond_publ_flag
Cu1 N7 1.933(4) . ?
Cu1 N1 2.020(3) . ?
Cu1 N8 2.029(3) . ?
Cu1 N3 2.044(3) . ?
Cu1 N5 2.229(3) . ?
S1 C10 1.608(6) . ?
B1 N6 1.535(6) . ?
B1 N2 1.543(6) . ?
B1 N4 1.549(6) . ?
N1 C1 1.338(5) . ?
N1 N2 1.377(4) . ?
N2 C3 1.347(5) . ?
N3 C4 1.334(5) . ?
N3 N4 1.371(4) . ?
N4 C6 1.339(5) . ?
N5 C7 1.348(5) . ?
N5 N6 1.361(5) . ?
N6 C9 1.336(5) . ?
N7 C10 1.132(6) . ?
N8 C40 1.334(5) . ?
N8 N9 1.338(5) . ?
N9 C42 1.353(5) . ?
C1 C2 1.394(6) . ?
C1 C11 1.479(6) . ?
C2 C3 1.356(6) . ?
C4 C5 1.398(6) . ?
C4 C21 1.470(6) . ?
C5 C6 1.363(6) . ?
C7 C8 1.388(6) . ?
C7 C31 1.473(6) . ?
C8 C9 1.365(6) . ?
C11 C16 1.391(6) . ?
C11 C12 1.392(7) . ?
C12 C13 1.393(8) . ?
C13 C14 1.359(9) . ?
C14 C15 1.372(9) . ?
C15 C16 1.391(7) . ?
C21 C26 1.383(6) . ?
C21 C22 1.384(6) . ?
C22 C23 1.381(6) . ?
C23 C24 1.371(7) . ?
C24 C25 1.365(7) . ?
C25 C26 1.369(6) . ?
C31 C32 1.366(7) . ?
C31 C36 1.380(7) . ?
C32 C33 1.394(7) . ?
C33 C34 1.378(8) . ?
C34 C35 1.347(9) . ?
C35 C36 1.368(8) . ?
C40 C41 1.369(6) . ?
C41 C42 1.379(6) . ?
C42 C43 1.464(6) . ?
C43 C48 1.381(6) . ?
C43 C44 1.384(6) . ?
C44 C45 1.382(7) . ?
C45 C46 1.386(7) . ?
C46 C47 1.379(7) . ?
C47 C48 1.398(7) . ?
